data_7702740
loop_
_publ_author_name
'Abrahams, Brendan F.'
'Coleiro, Joseph'
'Ha, Karen'
'Hoskins, Bernard F.'
'Orchard, Simon D.'
'Robson, Richard'

_publ_section_title
;
 Dihydroxybenzoquinone and chloranilic acid derivatives of rare earth
 metals
;
_journal_issue 8
_journal_name_full 'Journal of the Chemical Society, Dalton Transactions'
_journal_page_first 1586
_journal_paper_doi 10.1039/b109296k
_journal_year 2002
_chemical_formula_sum 'C18 H54 La2 O36'
_chemical_formula_weight 1124.43
_chemical_name_systematic
; 
hexaaquatris(2,5-dihyroxy-1,4-bezoquinonate)dilanthanum(III)
octadecahydrate  
;
_space_group_IT_number 148
_space_group_name_Hall '-R 3'
_space_group_name_H-M_alt 'R -3 :H'
_symmetry_cell_setting 'rhombohedral - hexagonal axes'
_symmetry_space_group_name_H-M 'R -3 :H'
_atom_sites_solution_hydrogens difmap
_atom_sites_solution_primary direct
_atom_sites_solution_secondary difmap
_audit_creation_method SHELXL-97
_cell_angle_alpha 90.00
_cell_angle_beta 90.00
_cell_angle_gamma 120.00
_cell_formula_units_Z 3
_cell_length_a 14.460(4)
_cell_length_b 14.460(4)
_cell_length_c 18.165(5)
_cell_measurement_reflns_used 25
_cell_measurement_temperature 293(2)
_cell_measurement_theta_max 16.3
_cell_measurement_theta_min 6.2
_cell_volume 3289.3(16)
_computing_cell_refinement 'CAD4 software'
_computing_data_collection 'CAD4 software'
_computing_structure_refinement 'SHELXL-97 (Sheldrick, 1997)'
_computing_structure_solution 'SHELXS-86 (Sheldrick, 1986)'
_diffrn_ambient_temperature 293(2)
_diffrn_measured_fraction_theta_full 0.998
_diffrn_measured_fraction_theta_max 0.998
_diffrn_measurement_device_type 'Enraf-Nonius CAD4 diffractometer'
_diffrn_measurement_method \w
_diffrn_radiation_monochromator graphite
_diffrn_radiation_source 'fine-focus sealed tube'
_diffrn_radiation_type MoK\a
_diffrn_radiation_wavelength 0.71069
_diffrn_reflns_av_R_equivalents 0.0767
_diffrn_reflns_av_sigmaI/netI 0.1475
_diffrn_reflns_limit_h_max 1
_diffrn_reflns_limit_h_min -20
_diffrn_reflns_limit_k_max 20
_diffrn_reflns_limit_k_min -1
_diffrn_reflns_limit_l_max 25
_diffrn_reflns_limit_l_min -1
_diffrn_reflns_number 2713
_diffrn_reflns_theta_full 29.98
_diffrn_reflns_theta_max 29.98
_diffrn_reflns_theta_min 1.98
_diffrn_standards_decay_% 0
_diffrn_standards_interval_time 160
_diffrn_standards_number 3
_exptl_absorpt_coefficient_mu 2.026
_exptl_absorpt_correction_T_max 0.9562
_exptl_absorpt_correction_T_min 0.7058
_exptl_absorpt_correction_type numerical
_exptl_absorpt_process_details 'SHELX-76 (Sheldrick, 1976)'
_exptl_crystal_colour red
_exptl_crystal_density_diffrn 1.703
_exptl_crystal_density_method 'not measured'
_exptl_crystal_description 'hexagonal plate'
_exptl_crystal_F_000 1692
_exptl_crystal_size_max 0.20
_exptl_crystal_size_mid 0.20
_exptl_crystal_size_min 0.02
_refine_diff_density_max 1.204
_refine_diff_density_min -0.927
_refine_diff_density_rms 0.217
_refine_ls_extinction_method none
_refine_ls_goodness_of_fit_ref 0.988
_refine_ls_hydrogen_treatment mixed
_refine_ls_matrix_type full
_refine_ls_number_parameters 115
_refine_ls_number_reflns 2136
_refine_ls_number_restraints 8
_refine_ls_restrained_S_all 0.986
_refine_ls_R_factor_all 0.1125
_refine_ls_R_factor_gt 0.0623
_refine_ls_shift/su_max 0.000
_refine_ls_shift/su_mean 0.000
_refine_ls_structure_factor_coef Fsqd
_refine_ls_weighting_details 'calc w=1/[\s^2^(Fo^2^)+(0.0315P)^2^+0.0000P] where P=(Fo^2^+2Fc^2^)/3'
_refine_ls_weighting_scheme calc
_refine_ls_wR_factor_gt 0.1081
_refine_ls_wR_factor_ref 0.1261
_reflns_number_gt 1460
_reflns_number_total 2136
_reflns_threshold_expression >2sigma(I)
_cod_data_source_file b109296k.txt
_cod_data_source_block la2dhbq3abs97
_cod_original_sg_symbol_H-M 'R -3'
_cod_database_code 7702740

loop_
_symmetry_equiv_pos_as_xyz
'x, y, z'
'-y, x-y, z'
'-x+y, -x, z'
'x+2/3, y+1/3, z+1/3'
'-y+2/3, x-y+1/3, z+1/3'
'-x+y+2/3, -x+1/3, z+1/3'
'x+1/3, y+2/3, z+2/3'
'-y+1/3, x-y+2/3, z+2/3'
'-x+y+1/3, -x+2/3, z+2/3'
'-x, -y, -z'
'y, -x+y, -z'
'x-y, x, -z'
'-x+2/3, -y+1/3, -z+1/3'
'y+2/3, -x+y+1/3, -z+1/3'
'x-y+2/3, x+1/3, -z+1/3'
'-x+1/3, -y+2/3, -z+2/3'
'y+1/3, -x+y+2/3, -z+2/3'
'x-y+1/3, x+2/3, -z+2/3'

loop_
_atom_site_label
_atom_site_type_symbol
_atom_site_fract_x
_atom_site_fract_y
_atom_site_fract_z
_atom_site_U_iso_or_equiv
_atom_site_adp_type
_atom_site_occupancy
_atom_site_symmetry_multiplicity
_atom_site_calc_flag
_atom_site_refinement_flags
La La 0.0000 0.0000 0.24198(4) 0.01709(17) Uani 1 3 d S
O1 O -0.1295(4) -0.1207(4) 0.3384(3) 0.0288(11) Uani 1 1 d .
O2 O -0.1813(4) -0.0094(4) 0.2516(3) 0.0256(10) Uani 1 1 d .
C1 C -0.2281(5) -0.1502(5) 0.3377(3) 0.0206(13) Uani 1 1 d .
C2 C -0.2565(5) -0.0810(5) 0.2887(3) 0.0210(13) Uani 1 1 d .
C3 C -0.3617(5) -0.1018(6) 0.2874(4) 0.0239(14) Uani 1 1 d .
H3 H -0.3797 -0.0604 0.2582 0.10(4) Uiso 1 1 calc R
O3 O -0.1336(5) -0.1337(5) 0.1514(4) 0.0438(15) Uani 1 1 d D
HO31 H -0.131(8) -0.177(6) 0.125(4) 0.05(2) Uiso 1 1 d D
HO32 H -0.174(6) -0.125(8) 0.124(4) 0.05(2) Uiso 1 1 d D
O4 O -0.1399(5) -0.2957(5) 0.0683(3) 0.0426(14) Uani 1 1 d D
HO41 H -0.145(8) -0.281(8) 0.026(2) 0.06(2) Uiso 1 1 d D
HO42 H -0.169(7) -0.357(3) 0.082(5) 0.06(2) Uiso 1 1 d D
O5 O -0.4773(5) -0.2077(5) 0.1253(3) 0.0435(15) Uani 1 1 d D
HO51 H -0.497(6) -0.227(6) 0.083(2) 0.030(16) Uiso 1 1 d D
HO52 H -0.516(5) -0.191(6) 0.147(4) 0.030(16) Uiso 1 1 d D
O6 O -0.2716(5) -0.0850(5) 0.0766(4) 0.0469(15) Uani 1 1 d D
HO61 H -0.236(6) -0.021(3) 0.076(5) 0.05(2) Uiso 1 1 d D
HO62 H -0.327(4) -0.117(6) 0.099(4) 0.05(2) Uiso 1 1 d D

loop_
_atom_site_aniso_label
_atom_site_aniso_U_11
_atom_site_aniso_U_22
_atom_site_aniso_U_33
_atom_site_aniso_U_23
_atom_site_aniso_U_13
_atom_site_aniso_U_12
La 0.01512(19) 0.01512(19) 0.0210(3) 0.000 0.000 0.00756(10)
O1 0.022(2) 0.036(3) 0.031(3) 0.006(2) -0.002(2) 0.016(2)
O2 0.022(2) 0.021(2) 0.032(3) 0.005(2) -0.002(2) 0.009(2)
C1 0.020(3) 0.022(3) 0.022(3) -0.001(3) -0.001(3) 0.012(3)
C2 0.024(3) 0.020(3) 0.018(3) -0.003(3) -0.001(3) 0.010(3)
C3 0.015(3) 0.027(4) 0.032(4) 0.005(3) -0.003(3) 0.013(3)
O3 0.042(4) 0.042(4) 0.056(4) -0.026(3) -0.028(3) 0.027(3)
O4 0.047(4) 0.030(3) 0.046(4) -0.002(3) -0.006(3) 0.016(3)
O5 0.056(4) 0.052(4) 0.028(3) -0.012(3) -0.007(3) 0.031(3)
O6 0.039(4) 0.046(4) 0.054(4) 0.000(3) 0.002(3) 0.020(4)

loop_
_atom_type_symbol
_atom_type_description
_atom_type_scat_dispersion_real
_atom_type_scat_dispersion_imag
_atom_type_scat_source
C C 0.0033 0.0016 'International Tables Vol C Tables 4.2.6.8 and 6.1.1.4'
H H 0.0000 0.0000 'International Tables Vol C Tables 4.2.6.8 and 6.1.1.4'
O O 0.0106 0.0060 'International Tables Vol C Tables 4.2.6.8 and 6.1.1.4'
La La -0.2871 2.4523 'International Tables Vol C Tables 4.2.6.8 and 6.1.1.4'

loop_
_geom_angle_atom_site_label_1
_geom_angle_atom_site_label_2
_geom_angle_atom_site_label_3
_geom_angle
_geom_angle_site_symmetry_1
_geom_angle_site_symmetry_3
O1 La O1 77.01(17) 2 .
O1 La O1 77.01(17) 2 3
O1 La O1 77.01(17) . 3
O1 La O3 134.02(18) 2 .
O1 La O3 84.5(2) . .
O1 La O3 138.82(18) 3 .
O1 La O3 138.82(19) 2 3
O1 La O3 134.02(18) . 3
O1 La O3 84.5(2) 3 3
O3 La O3 82.5(2) . 3
O1 La O3 84.5(2) 2 2
O1 La O3 138.82(18) . 2
O1 La O3 134.01(18) 3 2
O3 La O3 82.5(2) . 2
O3 La O3 82.5(2) 3 2
O1 La O2 61.96(14) 2 2
O1 La O2 70.28(15) . 2
O1 La O2 131.76(16) 3 2
O3 La O2 72.22(17) . 2
O3 La O2 143.41(19) 3 2
O3 La O2 68.55(18) 2 2
O1 La O2 131.76(16) 2 .
O1 La O2 61.96(14) . .
O1 La O2 70.28(15) 3 .
O3 La O2 68.55(18) . .
O3 La O2 72.23(17) 3 .
O3 La O2 143.41(19) 2 .
O2 La O2 119.54(2) 2 .
O1 La O2 70.28(15) 2 3
O1 La O2 131.76(16) . 3
O1 La O2 61.96(14) 3 3
O3 La O2 143.41(19) . 3
O3 La O2 68.55(18) 3 3
O3 La O2 72.22(17) 2 3
O2 La O2 119.55(3) 2 3
O2 La O2 119.54(3) . 3
C1 O1 La 123.1(4) . 3
C1 O1 La 123.1(4) . .
C2 O2 La 121.4(4) . 3
C2 O2 La 121.4(4) . .
O1 C1 C3 125.2(6) . 16_445
O1 C1 C2 114.1(6) . .
C3 C1 C2 120.6(6) 16_445 .
O2 C2 C3 124.7(6) . .
O2 C2 C1 116.2(6) . .
C3 C2 C1 119.1(6) . .
C1 C3 C2 120.3(6) 16_445 .

loop_
_geom_bond_atom_site_label_1
_geom_bond_atom_site_label_2
_geom_bond_distance
_geom_bond_site_symmetry_2
La La 0.0000(13) 3
La O1 2.521(5) 2
La O1 2.521(5) .
La O1 2.521(5) 3
La O3 2.538(6) .
La O3 2.538(6) 3
La O3 2.539(6) 2
La O2 2.562(5) 2
La O2 2.562(5) .
La O2 2.562(5) 3
O1 C1 1.267(8) .
O1 La 2.521(5) 3
O2 C2 1.258(8) .
O2 La 2.562(5) 3
C1 C3 1.372(9) 16_445
C1 C2 1.542(9) .
C2 C3 1.394(9) .
C3 C1 1.372(9) 16_445
O3 La 2.538(6) 3
